data_4077393
loop_
_publ_author_name
'Korobkov, Ilia'
'Gambarotta, Sandro'
'Yap, Glenn P. A.'
'Thompson, Laurence'
'Hay, P. Jeffrey'

_publ_section_title
;
 Dinuclear Trivalent and Mixed-Valence Uranium
 [(&#x2212;CH2&#x2212;)5]4-calix[4]tetrapyrrole Complexes with Short
 Intermetallic Distances
;
_journal_issue 25
_journal_name_full Organometallics
_journal_page_first 5440
_journal_paper_doi 10.1021/om010510h
_journal_volume 20
_journal_year 2001
_chemical_formula_sum 'C72 H112 I4 Li2 N4 O8 U2'
_chemical_formula_weight 2159.20
_chemical_name_systematic
; 
 ? 
;
_space_group_IT_number 142
_symmetry_cell_setting tetragonal
_symmetry_space_group_name_Hall '-I 4bd 2c'
_symmetry_space_group_name_H-M 'I 41/a c d :2'
_atom_sites_solution_hydrogens geom
_atom_sites_solution_primary direct
_atom_sites_solution_secondary difmap
_audit_creation_method SHELXL-97
_cell_angle_alpha 90.00
_cell_angle_beta 90.00
_cell_angle_gamma 90.00
_cell_formula_units_Z 8
_cell_length_a 18.344(2)
_cell_length_b 18.344(2)
_cell_length_c 47.367(7)
_cell_measurement_reflns_used 'reflections from 60 data frames'
_cell_measurement_temperature 203(2)
_cell_measurement_theta_max 28.29
_cell_measurement_theta_min 1.47
_cell_volume 15939(3)
_computing_cell_refinement 'Bruker SMART'
_computing_data_collection 'Bruker SMART'
_computing_data_reduction 'Bruker SHELXTL'
_computing_molecular_graphics 'Bruker SHELXTL'
_computing_publication_material 'Bruker SHELXTL'
_computing_structure_refinement 'SHELXL-97 (Sheldrick, 1997)'
_computing_structure_solution 'SHELXS-97 (Sheldrick, 1990)'
_diffrn_ambient_temperature 203(2)
_diffrn_measured_fraction_theta_full 1.000
_diffrn_measured_fraction_theta_max 1.000
_diffrn_measurement_device_type 'CCD area detector'
_diffrn_measurement_method 'phi and omega scans'
_diffrn_radiation_monochromator graphite
_diffrn_radiation_source 'fine-focus sealed tube'
_diffrn_radiation_type MoK\a
_diffrn_radiation_wavelength 0.71073
_diffrn_reflns_av_R_equivalents 0.0790
_diffrn_reflns_av_sigmaI/netI 0.0788
_diffrn_reflns_limit_h_max 15
_diffrn_reflns_limit_h_min 0
_diffrn_reflns_limit_k_max 21
_diffrn_reflns_limit_k_min 0
_diffrn_reflns_limit_l_max 55
_diffrn_reflns_limit_l_min 0
_diffrn_reflns_number 126426
_diffrn_reflns_theta_full 24.70
_diffrn_reflns_theta_max 24.70
_diffrn_reflns_theta_min 1.72
_diffrn_standards_decay_% <1
_diffrn_standards_number '50 standard frames at start and end'
_exptl_absorpt_coefficient_mu 5.660
_exptl_absorpt_correction_T_max 0.928078
_exptl_absorpt_correction_T_min 0.685624
_exptl_absorpt_correction_type multi-scan
_exptl_absorpt_process_details 'Blessing,R., Acta Cryst. (1995) A51 33-38.'
_exptl_crystal_colour brown
_exptl_crystal_density_diffrn 1.800
_exptl_crystal_density_method 'not measured'
_exptl_crystal_description block
_exptl_crystal_F_000 8304
_exptl_crystal_size_max 0.2
_exptl_crystal_size_mid 0.2
_exptl_crystal_size_min 0.1
_refine_diff_density_max 0.681
_refine_diff_density_min -3.760
_refine_diff_density_rms 0.157
_refine_ls_extinction_method none
_refine_ls_goodness_of_fit_ref 1.001
_refine_ls_hydrogen_treatment mixed
_refine_ls_matrix_type full
_refine_ls_number_parameters 209
_refine_ls_number_reflns 3405
_refine_ls_number_restraints 0
_refine_ls_restrained_S_all 1.001
_refine_ls_R_factor_all 0.0901
_refine_ls_R_factor_gt 0.0414
_refine_ls_shift/su_max 0.001
_refine_ls_shift/su_mean 0.000
_refine_ls_structure_factor_coef Fsqd
_refine_ls_weighting_details 'calc w=1/[\s^2^(Fo^2^)+(0.0800P)^2^+0.0000P] where P=(Fo^2^+2Fc^2^)/3'
_refine_ls_weighting_scheme calc
_refine_ls_wR_factor_gt 0.0986
_refine_ls_wR_factor_ref 0.1301
_reflns_number_gt 2092
_reflns_number_total 3405
_reflns_threshold_expression >2sigma(I)
_cod_data_source_file om010510h.cif
_cod_data_source_block sg305
_cod_depositor_comments
;
The following automatic conversions were performed:

'_symmetry_cell_setting' value 'Tetragonal' changed to 'tetragonal'
according to /home/saulius/struct/CIF-dictionaries/cif_core.dic
dictionary named 'cif_core.dic' version 2.4.2 from 2011-04-26.

Automatic conversion script
Id: cif_fix_values 1715 2011-07-08 13:25:40Z adriana 

2021-08-27
Z value and formula fixed to values more according to usual
chemical conventions.                 miguel
;
_cod_original_formula_sum 'C36 H56 I2 Li N2 O4 U'
_cod_original_formula_weight 1079.60
_cod_original_formula_units_Z 16
_cod_original_cell_volume 15938(3)
_cod_original_sg_symbol_H-M I4(1)/acd
_cod_database_code 4077393

loop_
_symmetry_equiv_pos_as_xyz
'x, y, z'
'-x+1/2, -y, z+1/2'
'-y+1/4, x+3/4, z+1/4'
'y+1/4, -x+1/4, z+3/4'
'-x+1/2, y, -z'
'x, -y, -z+1/2'
'y+1/4, x+3/4, -z+3/4'
'-y+1/4, -x+1/4, -z+1/4'
'x+1/2, y+1/2, z+1/2'
'-x+1, -y+1/2, z+1'
'-y+3/4, x+5/4, z+3/4'
'y+3/4, -x+3/4, z+5/4'
'-x+1, y+1/2, -z+1/2'
'x+1/2, -y+1/2, -z+1'
'y+3/4, x+5/4, -z+5/4'
'-y+3/4, -x+3/4, -z+3/4'
'-x, -y, -z'
'x-1/2, y, -z-1/2'
'y-1/4, -x-3/4, -z-1/4'
'-y-1/4, x-1/4, -z-3/4'
'x-1/2, -y, z'
'-x, y, z-1/2'
'-y-1/4, -x-3/4, z-3/4'
'y-1/4, x-1/4, z-1/4'
'-x+1/2, -y+1/2, -z+1/2'
'x, y+1/2, -z'
'y+1/4, -x-1/4, -z+1/4'
'-y+1/4, x+1/4, -z-1/4'
'x, -y+1/2, z+1/2'
'-x+1/2, y+1/2, z'
'-y+1/4, -x-1/4, z-1/4'
'y+1/4, x+1/4, z+1/4'

loop_
_atom_site_label
_atom_site_type_symbol
_atom_site_fract_x
_atom_site_fract_y
_atom_site_fract_z
_atom_site_U_iso_or_equiv
_atom_site_adp_type
_atom_site_occupancy
_atom_site_symmetry_multiplicity
_atom_site_calc_flag
_atom_site_refinement_flags
U1 U 0.5000 0.2500 0.088522(9) 0.03310(17) Uani 1 2 d S
I1 I 0.40592(4) 0.17624(4) 0.039358(13) 0.0518(2) Uani 1 1 d .
N1 N 0.4079(4) 0.1825(4) 0.12435(13) 0.0334(16) Uani 1 1 d .
Li Li 0.3209(13) 0.0000 0.2500 0.057(6) Uani 1 2 d S
O1 O 0.3816(4) 0.0790(4) 0.26150(19) 0.083(3) Uani 1 1 d .
O2 O 0.2615(4) 0.0280(5) 0.21910(16) 0.075(2) Uani 1 1 d .
C1 C 0.3566(4) 0.2197(5) 0.14015(18) 0.037(2) Uani 1 1 d .
C2 C 0.3514(4) 0.1897(5) 0.16708(17) 0.038(2) Uani 1 1 d .
H2A H 0.3229 0.2068 0.1822 0.045 Uiso 1 1 calc R
C3 C 0.3989(5) 0.1267(5) 0.1671(2) 0.044(2) Uani 1 1 d .
H3A H 0.4075 0.0944 0.1822 0.053 Uiso 1 1 calc R
C4 C 0.4287(5) 0.1238(4) 0.14073(18) 0.034(2) Uani 1 1 d .
C5 C 0.4717(5) 0.0654(4) 0.12514(17) 0.0332(19) Uani 1 1 d .
C6 C 0.4193(5) 0.0230(5) 0.1055(2) 0.048(2) Uani 1 1 d .
H6A H 0.3764 0.0083 0.1165 0.057 Uiso 1 1 calc R
H6B H 0.4025 0.0559 0.0906 0.057 Uiso 1 1 calc R
C7 C 0.4520(6) -0.0443(5) 0.0919(2) 0.059(3) Uani 1 1 d .
H7A H 0.4883 -0.0295 0.0779 0.071 Uiso 1 1 calc R
H7B H 0.4136 -0.0717 0.0822 0.071 Uiso 1 1 calc R
C8 C 0.4880(6) -0.0929(5) 0.1140(3) 0.064(3) Uani 1 1 d .
H8A H 0.4504 -0.1134 0.1263 0.076 Uiso 1 1 calc R
H8B H 0.5125 -0.1334 0.1044 0.076 Uiso 1 1 calc R
C9 C 0.5420(6) -0.0523(5) 0.1314(2) 0.057(3) Uani 1 1 d .
H9A H 0.5636 -0.0854 0.1453 0.068 Uiso 1 1 calc R
H9B H 0.5812 -0.0341 0.1192 0.068 Uiso 1 1 calc R
C10 C 0.5065(5) 0.0110(5) 0.14653(19) 0.042(2) Uani 1 1 d .
H10A H 0.5431 0.0365 0.1579 0.050 Uiso 1 1 calc R
H10B H 0.4687 -0.0074 0.1593 0.050 Uiso 1 1 calc R
C11 C 0.4500(6) 0.0739(7) 0.2756(2) 0.078(4) Uani 1 1 d .
H11A H 0.4898 0.0693 0.2619 0.093 Uiso 1 1 calc R
H11B H 0.4509 0.0316 0.2882 0.093 Uiso 1 1 calc R
C12 C 0.4571(7) 0.1425(7) 0.2919(2) 0.079(4) Uani 1 1 d .
H12A H 0.4387 0.1359 0.3111 0.094 Uiso 1 1 calc R
H12B H 0.5082 0.1577 0.2928 0.094 Uiso 1 1 calc R
C13 C 0.4131(8) 0.1975(7) 0.2766(3) 0.085(4) Uani 1 1 d .
H13A H 0.4446 0.2303 0.2657 0.102 Uiso 1 1 calc R
H13B H 0.3840 0.2264 0.2898 0.102 Uiso 1 1 calc R
C14 C 0.3649(8) 0.1544(7) 0.2574(4) 0.107(5) Uani 1 1 d .
H14A H 0.3136 0.1637 0.2618 0.128 Uiso 1 1 calc R
H14B H 0.3737 0.1683 0.2377 0.128 Uiso 1 1 calc R
C15 C 0.2010(9) 0.0779(9) 0.2212(3) 0.128(6) Uani 1 1 d .
H15A H 0.1708 0.0658 0.2376 0.153 Uiso 1 1 calc R
H15B H 0.2188 0.1279 0.2234 0.153 Uiso 1 1 calc R
C16 C 0.1590(7) 0.0718(8) 0.1958(3) 0.098(5) Uani 1 1 d .
H16A H 0.1474 0.1203 0.1884 0.118 Uiso 1 1 calc R
H16B H 0.1132 0.0461 0.1996 0.118 Uiso 1 1 calc R
C17 C 0.2042(6) 0.0296(7) 0.1746(3) 0.077(4) Uani 1 1 d .
H17A H 0.1737 -0.0032 0.1633 0.092 Uiso 1 1 calc R
H17B H 0.2308 0.0625 0.1620 0.092 Uiso 1 1 calc R
C18 C 0.2561(6) -0.0128(6) 0.1935(2) 0.068(3) Uani 1 1 d .
H18A H 0.2370 -0.0617 0.1973 0.082 Uiso 1 1 calc R
H18B H 0.3041 -0.0174 0.1846 0.082 Uiso 1 1 calc R

loop_
_atom_site_aniso_label
_atom_site_aniso_U_11
_atom_site_aniso_U_22
_atom_site_aniso_U_33
_atom_site_aniso_U_23
_atom_site_aniso_U_13
_atom_site_aniso_U_12
U1 0.0345(3) 0.0343(3) 0.0306(3) 0.000 0.000 0.0012(2)
I1 0.0555(4) 0.0597(4) 0.0402(4) -0.0039(3) -0.0086(3) -0.0068(3)
N1 0.037(4) 0.033(4) 0.031(4) -0.004(3) 0.004(3) -0.001(3)
Li 0.040(13) 0.069(16) 0.063(15) -0.004(13) 0.000 0.000
O1 0.067(6) 0.061(5) 0.121(7) 0.015(5) -0.024(5) -0.009(4)
O2 0.073(5) 0.088(6) 0.064(5) -0.016(4) -0.013(4) 0.036(5)
C1 0.024(5) 0.043(5) 0.044(5) -0.007(4) -0.004(4) -0.006(4)
C2 0.027(5) 0.049(6) 0.036(5) 0.007(4) 0.010(4) -0.011(4)
C3 0.039(5) 0.045(6) 0.048(6) 0.003(4) -0.007(4) -0.004(5)
C4 0.039(5) 0.028(4) 0.037(5) 0.003(4) -0.004(4) -0.009(4)
C5 0.031(4) 0.026(4) 0.043(5) -0.004(4) -0.005(4) -0.006(4)
C6 0.034(5) 0.045(6) 0.063(6) 0.000(5) -0.007(4) -0.004(4)
C7 0.060(7) 0.042(6) 0.076(8) -0.016(5) -0.009(6) -0.003(5)
C8 0.066(8) 0.031(6) 0.094(8) -0.009(6) -0.016(6) 0.001(5)
C9 0.060(7) 0.036(6) 0.074(8) 0.004(5) -0.009(5) 0.008(5)
C10 0.043(6) 0.037(5) 0.045(5) 0.005(4) -0.010(4) -0.010(4)
C11 0.068(8) 0.089(10) 0.076(9) 0.022(7) 0.001(7) -0.012(7)
C12 0.079(9) 0.090(10) 0.067(8) -0.001(8) 0.006(7) 0.009(7)
C13 0.104(11) 0.070(8) 0.080(9) 0.018(7) 0.003(8) -0.012(8)
C14 0.092(11) 0.070(9) 0.158(15) 0.028(9) -0.038(10) -0.018(8)
C15 0.132(14) 0.137(14) 0.114(13) -0.045(11) -0.047(11) 0.067(12)
C16 0.084(10) 0.105(11) 0.106(11) -0.019(9) -0.020(9) 0.036(9)
C17 0.079(9) 0.075(9) 0.076(8) -0.002(7) -0.022(7) 0.005(7)
C18 0.065(8) 0.073(8) 0.068(8) -0.010(6) -0.005(6) -0.001(7)

loop_
_atom_type_symbol
_atom_type_description
_atom_type_scat_dispersion_real
_atom_type_scat_dispersion_imag
_atom_type_scat_source
C C 0.0033 0.0016 'International Tables Vol C Tables 4.2.6.8 and 6.1.1.4'
H H 0.0000 0.0000 'International Tables Vol C Tables 4.2.6.8 and 6.1.1.4'
N N 0.0061 0.0033 'International Tables Vol C Tables 4.2.6.8 and 6.1.1.4'
I I -0.4742 1.8119 'International Tables Vol C Tables 4.2.6.8 and 6.1.1.4'
U U -9.6767 9.6646 'International Tables Vol C Tables 4.2.6.8 and 6.1.1.4'
Li Li -0.0003 0.0001 'International Tables Vol C Tables 4.2.6.8 and 6.1.1.4'
O O 0.0106 0.0060 'International Tables Vol C Tables 4.2.6.8 and 6.1.1.4'

loop_
_geom_angle_atom_site_label_1
_geom_angle_atom_site_label_2
_geom_angle_atom_site_label_3
_geom_angle
_geom_angle_site_symmetry_1
_geom_angle_site_symmetry_3
N1 U1 N1 102.0(3) 10_554 .
N1 U1 N1 66.11(10) 10_554 27_565
N1 U1 N1 66.11(10) . 27_565
N1 U1 N1 66.11(10) 10_554 20_656
N1 U1 N1 66.11(10) . 20_656
N1 U1 N1 100.0(3) 27_565 20_656
N1 U1 C4 58.8(2) 10_554 20_656
N1 U1 C4 94.7(2) . 20_656
N1 U1 C4 115.6(2) 27_565 20_656
N1 U1 C4 28.6(2) 20_656 20_656
N1 U1 C4 94.7(2) 10_554 27_565
N1 U1 C4 58.8(2) . 27_565
N1 U1 C4 28.6(2) 27_565 27_565
N1 U1 C4 115.6(2) 20_656 27_565
C4 U1 C4 139.4(3) 20_656 27_565
N1 U1 C1 58.6(2) 10_554 27_565
N1 U1 C1 94.5(2) . 27_565
N1 U1 C1 28.4(2) 27_565 27_565
N1 U1 C1 115.3(2) 20_656 27_565
C4 U1 C1 117.3(3) 20_656 27_565
C4 U1 C1 45.4(2) 27_565 27_565
N1 U1 C1 94.5(2) 10_554 20_656
N1 U1 C1 58.6(2) . 20_656
N1 U1 C1 115.3(2) 27_565 20_656
N1 U1 C1 28.4(2) 20_656 20_656
C4 U1 C1 45.4(2) 20_656 20_656
C4 U1 C1 117.3(3) 27_565 20_656
C1 U1 C1 138.8(3) 27_565 20_656
N1 U1 C3 104.5(2) 10_554 27_565
N1 U1 C3 82.2(2) . 27_565
N1 U1 C3 47.1(2) 27_565 27_565
N1 U1 C3 142.8(2) 20_656 27_565
C4 U1 C3 162.1(3) 20_656 27_565
C4 U1 C3 27.3(2) 27_565 27_565
C1 U1 C3 46.0(2) 27_565 27_565
C1 U1 C3 139.4(2) 20_656 27_565
N1 U1 C3 82.2(2) 10_554 20_656
N1 U1 C3 104.5(2) . 20_656
N1 U1 C3 142.8(2) 27_565 20_656
N1 U1 C3 47.1(2) 20_656 20_656
C4 U1 C3 27.3(2) 20_656 20_656
C4 U1 C3 162.1(3) 27_565 20_656
C1 U1 C3 139.4(2) 27_565 20_656
C1 U1 C3 46.0(2) 20_656 20_656
C3 U1 C3 169.6(4) 27_565 20_656
N1 U1 C2 82.4(2) 10_554 27_565
N1 U1 C2 104.2(2) . 27_565
N1 U1 C2 47.0(2) 27_565 27_565
N1 U1 C2 142.9(2) 20_656 27_565
C4 U1 C2 139.7(2) 20_656 27_565
C4 U1 C2 45.5(3) 27_565 27_565
C1 U1 C2 27.6(2) 27_565 27_565
C1 U1 C2 161.7(2) 20_656 27_565
C3 U1 C2 28.5(2) 27_565 27_565
C3 U1 C2 149.6(2) 20_656 27_565
N1 U1 C2 104.2(2) 10_554 20_656
N1 U1 C2 82.4(2) . 20_656
N1 U1 C2 142.9(2) 27_565 20_656
N1 U1 C2 47.0(2) 20_656 20_656
C4 U1 C2 45.5(3) 20_656 20_656
C4 U1 C2 139.7(2) 27_565 20_656
C1 U1 C2 161.7(2) 27_565 20_656
C1 U1 C2 27.6(2) 20_656 20_656
C3 U1 C2 149.6(2) 27_565 20_656
C3 U1 C2 28.5(2) 20_656 20_656
C2 U1 C2 169.7(3) 27_565 20_656
C4 N1 C1 105.6(7) . .
C4 N1 U1 122.6(5) . .
C1 N1 U1 122.7(5) . .
C4 N1 U1 79.7(4) . 27_565
C1 N1 U1 81.3(4) . 27_565
U1 N1 U1 79.05(19) . 27_565
O2 Li O2 109.8(13) . 6
O2 Li O1 110.5(4) . .
O2 Li O1 108.7(3) 6 .
O2 Li O1 108.7(3) . 6
O2 Li O1 110.5(4) 6 6
O1 Li O1 108.6(12) . 6
C11 O1 C14 108.4(9) . .
C11 O1 Li 126.7(9) . .
C14 O1 Li 124.8(9) . .
C18 O2 C15 109.7(9) . .
C18 O2 Li 123.6(7) . .
C15 O2 Li 124.2(8) . .
N1 C1 C2 110.3(8) . .
N1 C1 C5 115.8(7) . 27_565
C2 C1 C5 133.8(8) . 27_565
N1 C1 U1 70.2(4) . 27_565
C2 C1 U1 79.4(5) . 27_565
C5 C1 U1 119.5(5) 27_565 27_565
C1 C2 C3 106.0(8) . .
C1 C2 U1 73.0(5) . 27_565
C3 C2 U1 75.2(5) . 27_565
C2 C3 C4 105.7(8) . .
C2 C3 U1 76.4(5) . 27_565
C4 C3 U1 72.2(5) . 27_565
N1 C4 C3 112.0(8) . .
N1 C4 C5 114.8(7) . .
C3 C4 C5 132.7(8) . .
N1 C4 U1 71.7(4) . 27_565
C3 C4 U1 80.6(5) . 27_565
C5 C4 U1 120.3(5) . 27_565
C1 C5 C6 114.1(7) 20_656 .
C1 C5 C4 104.5(6) 20_656 .
C6 C5 C4 108.8(7) . .
C1 C5 C10 110.1(7) 20_656 .
C6 C5 C10 108.8(7) . .
C4 C5 C10 110.3(7) . .
C7 C6 C5 114.7(8) . .
C6 C7 C8 111.0(8) . .
C9 C8 C7 112.1(9) . .
C10 C9 C8 111.1(8) . .
C9 C10 C5 111.1(7) . .
O1 C11 C12 105.4(10) . .
C13 C12 C11 106.0(10) . .
C12 C13 C14 105.1(11) . .
O1 C14 C13 107.5(11) . .
C16 C15 O2 107.8(11) . .
C15 C16 C17 107.6(11) . .
C18 C17 C16 102.4(10) . .
O2 C18 C17 106.0(9) . .

loop_
_geom_bond_atom_site_label_1
_geom_bond_atom_site_label_2
_geom_bond_distance
_geom_bond_site_symmetry_2
U1 I1 3.1988(8) .
U1 U1 3.4560(8) 27_565
U1 N1 2.695(7) 10_554
U1 N1 2.695(7) .
U1 N1 2.735(7) 27_565
U1 N1 2.735(7) 20_656
U1 C4 2.834(8) 20_656
U1 C4 2.834(8) 27_565
U1 C1 2.872(8) 27_565
U1 C1 2.872(8) 20_656
U1 C3 2.937(9) 27_565
U1 C3 2.937(9) 20_656
U1 C2 2.953(8) 27_565
U1 C2 2.953(8) 20_656
N1 C4 1.381(11) .
N1 C1 1.383(10) .
N1 U1 2.735(7) 27_565
Li O2 1.896(15) .
Li O2 1.896(15) 6
Li O1 1.907(15) .
Li O1 1.907(15) 6
O1 C11 1.423(13) .
O1 C14 1.430(14) .
O2 C18 1.427(13) .
O2 C15 1.443(14) .
C1 C2 1.393(11) .
C1 C5 1.499(12) 27_565
C1 U1 2.872(8) 27_565
C2 C3 1.448(12) .
C2 U1 2.953(8) 27_565
C3 C4 1.365(12) .
C3 U1 2.937(9) 27_565
C4 C5 1.522(12) .
C4 U1 2.834(8) 27_565
C5 C1 1.499(12) 20_656
C5 C6 1.547(11) .
C5 C10 1.559(11) .
C6 C7 1.516(12) .
C7 C8 1.522(14) .
C8 C9 1.489(14) .
C9 C10 1.511(12) .
C11 C12 1.482(15) .
C12 C13 1.480(16) .
C13 C14 1.495(17) .
C15 C16 1.433(16) .
C16 C17 1.513(16) .
C17 C18 1.522(15) .
